data_2213493
loop_
_publ_author_name
'Hoong-Kun Fun'
'Suchada Chantrapromma'
'Yun Liu'
'Jian-Hua Xu'

_publ_section_title
;
 3-Acetyl-1-(4-chlorophenyl)-2-methylbenzo[<i>f</i>]indole-4,9-dione
;
_journal_coeditor_code OM2110
_journal_issue 5
_journal_name_full 'Acta Crystallographica Section E'
_journal_page_first o2314
_journal_page_last o2316
_journal_paper_doi 10.1107/S1600536807015930
_journal_volume 63
_journal_year 2007
_chemical_formula_iupac 'C21 H14 Cl N O3'
_chemical_formula_moiety 'C21 H14 Cl N O3'
_chemical_formula_sum 'C21 H14 Cl N O3'
_chemical_formula_weight 363.78
_chemical_melting_point 513.0(10)
_chemical_name_systematic
;
3-Acetyl-1-(4-chlorophenyl)-2-methylbenzo[f]indole-4,9-dione
;
_space_group_IT_number 14
_symmetry_cell_setting monoclinic
_symmetry_space_group_name_Hall '-P 2ybc'
_symmetry_space_group_name_H-M 'P 1 21/c 1'
_atom_sites_solution_hydrogens geom
_atom_sites_solution_primary direct
_atom_sites_solution_secondary difmap
_audit_creation_method SHELXL-97
_cell_angle_alpha 90.00
_cell_angle_beta 93.8150(10)
_cell_angle_gamma 90.00
_cell_formula_units_Z 4
_cell_length_a 20.0460(2)
_cell_length_b 11.66920(10)
_cell_length_c 7.08660(10)
_cell_measurement_reflns_used 4781
_cell_measurement_temperature 100.00(10)
_cell_measurement_theta_max 29.99
_cell_measurement_theta_min 1.02
_cell_volume 1654.03(3)
_computing_cell_refinement APEX2
_computing_data_collection 'APEX2 (Bruker, 2005)'
_computing_data_reduction 'SAINT (Bruker, 2005)'
_computing_molecular_graphics SHELXTL
_computing_publication_material 'SHELXTL and PLATON (Spek, 2003)'
_computing_structure_refinement SHELXTL
_computing_structure_solution 'SHELXTL (Sheldrick, 1998)'
_diffrn_ambient_temperature 297(2)
_diffrn_detector_area_resol_mean 8.33
_diffrn_measured_fraction_theta_full 0.993
_diffrn_measured_fraction_theta_max 0.993
_diffrn_measurement_device_type
;
Bruker SMART APEX2 CCD area-detector
;
_diffrn_measurement_method \w
_diffrn_radiation_monochromator graphite
_diffrn_radiation_source 'fine-focus sealed tube'
_diffrn_radiation_type MoK\a
_diffrn_radiation_wavelength 0.71073
_diffrn_reflns_av_R_equivalents 0.0334
_diffrn_reflns_av_sigmaI/netI 0.0269
_diffrn_reflns_limit_h_max 28
_diffrn_reflns_limit_h_min -28
_diffrn_reflns_limit_k_max 16
_diffrn_reflns_limit_k_min -16
_diffrn_reflns_limit_l_max 9
_diffrn_reflns_limit_l_min -9
_diffrn_reflns_number 25984
_diffrn_reflns_theta_full 29.99
_diffrn_reflns_theta_max 29.99
_diffrn_reflns_theta_min 1.02
_diffrn_standards_number 0
_exptl_absorpt_coefficient_mu 0.253
_exptl_absorpt_correction_T_max 0.9713
_exptl_absorpt_correction_T_min 0.9212
_exptl_absorpt_correction_type multi-scan
_exptl_absorpt_process_details '(SADABS; Bruker, 2005)'
_exptl_crystal_colour Yellow
_exptl_crystal_density_diffrn 1.461
_exptl_crystal_density_method 'not measured'
_exptl_crystal_description Block
_exptl_crystal_F_000 752
_exptl_crystal_size_max 0.33
_exptl_crystal_size_mid 0.25
_exptl_crystal_size_min 0.12
_refine_diff_density_max 0.500
_refine_diff_density_min -0.268
_refine_ls_extinction_method none
_refine_ls_goodness_of_fit_ref 1.074
_refine_ls_hydrogen_treatment constr
_refine_ls_matrix_type full
_refine_ls_number_parameters 237
_refine_ls_number_reflns 4781
_refine_ls_number_restraints 0
_refine_ls_restrained_S_all 1.074
_refine_ls_R_factor_all 0.0515
_refine_ls_R_factor_gt 0.0403
_refine_ls_shift/su_max 0.002
_refine_ls_shift/su_mean 0.000
_refine_ls_structure_factor_coef Fsqd
_refine_ls_weighting_details 'calc w=1/[\s^2^(Fo^2^)+(0.0516P)^2^+0.8068P] where P=(Fo^2^+2Fc^2^)/3'
_refine_ls_weighting_scheme calc
_refine_ls_wR_factor_gt 0.1015
_refine_ls_wR_factor_ref 0.1130
_reflns_number_gt 3950
_reflns_number_total 4781
_reflns_threshold_expression I>2\s(I)
_cod_data_source_file om2110.cif
_cod_data_source_block I
_cod_depositor_comments
;
The following automatic conversions were performed:
'_symmetry_cell_setting' value 'Monoclinic' changed to 'monoclinic'
according to '/home/saulius/struct/CIF-dictionaries/cif_core.dic'
dictionary named 'cif_core.dic' version 2.4.1 from 2010-06-29.

Automatic conversion script
Id: cif_fix_enum 1527 2010-12-29 10:47:43Z saulius 

The following automatic conversions were performed:

'_chemical_melting_point' value '512-514' was changed to '513.0(10)'
- the average value was taken and precision was estimated.

Automatic conversion script
Id: cif_fix_values 1646 2011-03-28 12:23:43Z adriana 

The following automatic conversions were performed:

'_chemical_melting_point' value '512-514' was changed to '513.0(10)'
- the average value was taken and precision was
estimated.

'_symmetry_cell_setting' value 'Monoclinic' changed to
'monoclinic' according to
/home/saulius/struct/CIF-dictionaries/cif_core.dic dictionary named
'cif_core.dic' version 2.4.1 from 2010-06-29.

Automatic conversion script
Id: cif_fix_values 1715 2011-07-08 13:25:40Z adriana 
;
_cod_original_sg_symbol_H-M 'P 21/c'
_cod_database_code 2213493
_cod_database_fobs_code 2213493

loop_
_symmetry_equiv_pos_as_xyz
'x, y, z'
'-x, y+1/2, -z+1/2'
'-x, -y, -z'
'x, -y-1/2, z-1/2'

loop_
_atom_site_type_symbol
_atom_site_label
_atom_site_fract_x
_atom_site_fract_y
_atom_site_fract_z
_atom_site_U_iso_or_equiv
_atom_site_adp_type
_atom_site_calc_flag
_atom_site_refinement_flags
_atom_site_occupancy
Cl Cl1 1.068659(17) 0.65269(4) 0.80967(6) 0.02967(11) Uani d . 1
O O1 0.56636(5) 0.59959(8) 0.35129(14) 0.0188(2) Uani d . 1
O O2 0.79311(5) 0.80327(9) 0.64805(14) 0.0191(2) Uani d . 1
O O3 0.67673(6) 0.28305(9) 0.32672(16) 0.0270(2) Uani d . 1
C C1 0.87566(7) 0.57425(13) 0.8340(2) 0.0203(3) Uani d . 1
H H1A 0.8462 0.5566 0.9257 0.024 Uiso calc R 1
C C2 0.94238(7) 0.59730(13) 0.8852(2) 0.0221(3) Uani d . 1
H H2A 0.9581 0.5959 1.0117 0.027 Uiso calc R 1
C C3 0.98523(7) 0.62246(12) 0.7453(2) 0.0208(3) Uani d . 1
C C4 0.96318(7) 0.62546(13) 0.5557(2) 0.0225(3) Uani d . 1
H H4A 0.9927 0.6420 0.4636 0.027 Uiso calc R 1
C C5 0.89633(7) 0.60331(13) 0.5055(2) 0.0208(3) Uani d . 1
H H5A 0.8804 0.6056 0.3793 0.025 Uiso calc R 1
C C6 0.85348(6) 0.57784(11) 0.64515(19) 0.0165(3) Uani d . 1
N N1 0.78422(5) 0.55407(9) 0.59042(16) 0.0154(2) Uani d . 1
C C7 0.73512(6) 0.63452(11) 0.55128(18) 0.0140(2) Uani d . 1
C C8 0.74263(6) 0.75803(11) 0.57538(18) 0.0146(2) Uani d . 1
C C9 0.68291(6) 0.82556(11) 0.50581(17) 0.0142(2) Uani d . 1
C C10 0.68619(7) 0.94489(11) 0.51317(19) 0.0172(3) Uani d . 1
H H10A 0.7252 0.9806 0.5606 0.021 Uiso calc R 1
C C11 0.63142(7) 1.01057(12) 0.45005(19) 0.0197(3) Uani d . 1
H H11A 0.6340 1.0901 0.4539 0.024 Uiso calc R 1
C C12 0.57267(7) 0.95727(12) 0.3810(2) 0.0194(3) Uani d . 1
H H12A 0.5359 1.0012 0.3393 0.023 Uiso calc R 1
C C13 0.56894(6) 0.83842(12) 0.37438(19) 0.0167(3) Uani d . 1
H H13A 0.5295 0.8032 0.3289 0.020 Uiso calc R 1
C C14 0.62377(6) 0.77154(11) 0.43523(18) 0.0147(2) Uani d . 1
C C15 0.61771(6) 0.64350(11) 0.41979(18) 0.0143(2) Uani d . 1
C C16 0.67731(6) 0.57767(11) 0.48582(17) 0.0140(2) Uani d . 1
C C17 0.69254(6) 0.45852(11) 0.48192(18) 0.0157(2) Uani d . 1
C C18 0.75915(6) 0.44693(11) 0.54741(19) 0.0171(3) Uani d . 1
C C19 0.65145(7) 0.35759(11) 0.41912(19) 0.0177(3) Uani d . 1
C C20 0.58153(7) 0.34693(12) 0.4795(2) 0.0209(3) Uani d . 1
H H20A 0.5609 0.2801 0.4226 0.031 Uiso calc R 1
H H20B 0.5563 0.4137 0.4401 0.031 Uiso calc R 1
H H20C 0.5826 0.3402 0.6147 0.031 Uiso calc R 1
C C21 0.80105(7) 0.34239(12) 0.5796(2) 0.0224(3) Uani d . 1
H H21A 0.8284 0.3506 0.6952 0.034 Uiso calc R 1
H H21B 0.8291 0.3326 0.4761 0.034 Uiso calc R 1
H H21C 0.7726 0.2766 0.5881 0.034 Uiso calc R 1

loop_
_atom_site_aniso_label
_atom_site_aniso_U_11
_atom_site_aniso_U_22
_atom_site_aniso_U_33
_atom_site_aniso_U_12
_atom_site_aniso_U_13
_atom_site_aniso_U_23
Cl1 0.01366(16) 0.0337(2) 0.0409(2) -0.00437(14) -0.00310(14) -0.00105(16)
O1 0.0138(4) 0.0198(5) 0.0225(5) -0.0012(4) -0.0021(4) 0.0004(4)
O2 0.0155(4) 0.0191(5) 0.0224(5) -0.0020(4) -0.0019(4) -0.0021(4)
O3 0.0277(6) 0.0204(5) 0.0335(6) -0.0007(4) 0.0062(5) -0.0072(4)
C1 0.0156(6) 0.0245(7) 0.0208(6) 0.0010(5) 0.0021(5) 0.0003(5)
C2 0.0177(6) 0.0257(7) 0.0224(7) 0.0008(5) -0.0029(5) -0.0018(6)
C3 0.0120(6) 0.0182(6) 0.0318(7) 0.0000(5) -0.0019(5) -0.0007(5)
C4 0.0153(6) 0.0242(7) 0.0283(7) 0.0002(5) 0.0034(5) 0.0053(6)
C5 0.0171(6) 0.0243(7) 0.0208(6) 0.0009(5) 0.0000(5) 0.0040(5)
C6 0.0122(5) 0.0154(6) 0.0216(6) 0.0021(5) -0.0004(5) 0.0001(5)
N1 0.0112(5) 0.0158(5) 0.0190(5) 0.0015(4) -0.0003(4) 0.0011(4)
C7 0.0119(5) 0.0149(6) 0.0151(6) 0.0019(4) 0.0003(4) 0.0008(4)
C8 0.0144(6) 0.0159(6) 0.0134(6) -0.0007(5) 0.0019(4) 0.0000(5)
C9 0.0143(6) 0.0154(6) 0.0129(5) 0.0012(4) 0.0019(4) 0.0003(4)
C10 0.0187(6) 0.0164(6) 0.0167(6) -0.0011(5) 0.0019(5) -0.0007(5)
C11 0.0233(7) 0.0152(6) 0.0207(6) 0.0026(5) 0.0022(5) 0.0008(5)
C12 0.0184(6) 0.0198(6) 0.0202(6) 0.0044(5) 0.0022(5) 0.0034(5)
C13 0.0141(6) 0.0194(6) 0.0167(6) 0.0012(5) 0.0005(5) 0.0017(5)
C14 0.0151(6) 0.0151(6) 0.0142(6) 0.0008(5) 0.0023(4) 0.0006(4)
C15 0.0139(5) 0.0150(6) 0.0141(6) 0.0005(4) 0.0019(4) 0.0009(4)
C16 0.0124(5) 0.0157(6) 0.0138(5) 0.0004(4) 0.0017(4) 0.0006(4)
C17 0.0137(6) 0.0159(6) 0.0175(6) 0.0010(5) 0.0016(4) 0.0008(5)
C18 0.0152(6) 0.0156(6) 0.0205(6) 0.0008(5) 0.0023(5) 0.0008(5)
C19 0.0191(6) 0.0154(6) 0.0184(6) -0.0008(5) -0.0005(5) 0.0017(5)
C20 0.0155(6) 0.0187(6) 0.0283(7) -0.0034(5) 0.0002(5) -0.0004(5)
C21 0.0176(6) 0.0171(6) 0.0323(8) 0.0033(5) 0.0012(5) 0.0022(5)

loop_
_atom_type_symbol
_atom_type_description
_atom_type_scat_dispersion_real
_atom_type_scat_dispersion_imag
_atom_type_scat_source
C C 0.0033 0.0016 'International Tables Vol C Tables 4.2.6.8 and 6.1.1.4'
H H 0.0000 0.0000 'International Tables Vol C Tables 4.2.6.8 and 6.1.1.4'
N N 0.0061 0.0033 'International Tables Vol C Tables 4.2.6.8 and 6.1.1.4'
O O 0.0106 0.0060 'International Tables Vol C Tables 4.2.6.8 and 6.1.1.4'
Cl Cl 0.1484 0.1585 'International Tables Vol C Tables 4.2.6.8 and 6.1.1.4'

loop_
_geom_angle_atom_site_label_1
_geom_angle_atom_site_label_2
_geom_angle_atom_site_label_3
_geom_angle
C6 C1 C2 119.30(13)
C6 C1 H1A 120.4
C2 C1 H1A 120.4
C3 C2 C1 119.09(13)
C3 C2 H2A 120.5
C1 C2 H2A 120.5
C2 C3 C4 121.73(13)
C2 C3 Cl1 119.10(11)
C4 C3 Cl1 119.17(11)
C3 C4 C5 118.90(13)
C3 C4 H4A 120.5
C5 C4 H4A 120.5
C6 C5 C4 119.43(13)
C6 C5 H5A 120.3
C4 C5 H5A 120.3
C1 C6 C5 121.55(12)
C1 C6 N1 119.73(12)
C5 C6 N1 118.72(12)
C18 N1 C7 109.28(10)
C18 N1 C6 124.43(11)
C7 N1 C6 125.86(11)
N1 C7 C16 108.15(11)
N1 C7 C8 125.75(11)
C16 C7 C8 126.09(12)
O2 C8 C7 123.49(12)
O2 C8 C9 122.32(12)
C7 C8 C9 114.19(11)
C10 C9 C14 119.86(12)
C10 C9 C8 118.75(12)
C14 C9 C8 121.39(12)
C11 C10 C9 120.32(13)
C11 C10 H10A 119.8
C9 C10 H10A 119.8
C10 C11 C12 119.94(13)
C10 C11 H11A 120.0
C12 C11 H11A 120.0
C13 C12 C11 120.03(13)
C13 C12 H12A 120.0
C11 C12 H12A 120.0
C12 C13 C14 120.61(13)
C12 C13 H13A 119.7
C14 C13 H13A 119.7
C13 C14 C9 119.24(12)
C13 C14 C15 118.45(12)
C9 C14 C15 122.30(11)
O1 C15 C16 123.56(12)
O1 C15 C14 120.54(12)
C16 C15 C14 115.87(11)
C7 C16 C17 107.33(11)
C7 C16 C15 119.95(12)
C17 C16 C15 132.42(12)
C18 C17 C16 106.90(11)
C18 C17 C19 121.52(12)
C16 C17 C19 131.56(12)
N1 C18 C17 108.32(11)
N1 C18 C21 121.13(12)
C17 C18 C21 130.51(13)
O3 C19 C17 118.93(12)
O3 C19 C20 121.64(13)
C17 C19 C20 119.34(12)
C19 C20 H20A 109.5
C19 C20 H20B 109.5
H20A C20 H20B 109.5
C19 C20 H20C 109.5
H20A C20 H20C 109.5
H20B C20 H20C 109.5
C18 C21 H21A 109.5
C18 C21 H21B 109.5
H21A C21 H21B 109.5
C18 C21 H21C 109.5
H21A C21 H21C 109.5
H21B C21 H21C 109.5

loop_
_geom_bond_atom_site_label_1
_geom_bond_atom_site_label_2
_geom_bond_distance
_geom_bond_publ_flag
Cl1 C3 1.7401(14) y
O1 C15 1.2213(16) y
O2 C8 1.2242(16) y
O3 C19 1.2191(17) y
C1 C6 1.3824(19) ?
C1 C2 1.3886(19) ?
C1 H1A 0.9300 ?
C2 C3 1.385(2) ?
C2 H2A 0.9300 ?
C3 C4 1.387(2) ?
C4 C5 1.3877(19) ?
C4 H4A 0.9300 ?
C5 C6 1.3849(19) ?
C5 H5A 0.9300 ?
C6 N1 1.4435(16) ?
N1 C18 1.3741(17) ?
N1 C7 1.3751(16) ?
C7 C16 1.3879(17) y
C7 C8 1.4579(18) ?
C8 C9 1.4896(18) ?
C9 C10 1.3948(18) ?
C9 C14 1.4050(18) ?
C10 C11 1.3884(19) ?
C10 H10A 0.9300 ?
C11 C12 1.392(2) ?
C11 H11A 0.9300 ?
C12 C13 1.3895(19) ?
C12 H12A 0.9300 ?
C13 C14 1.3930(18) ?
C13 H13A 0.9300 ?
C14 C15 1.5024(18) ?
C15 C16 1.4704(17) ?
C16 C17 1.4242(18) ?
C17 C18 1.3909(18) y
C17 C19 1.4881(19) ?
C18 C21 1.4899(19) ?
C19 C20 1.4978(19) ?
C20 H20A 0.9600 ?
C20 H20B 0.9600 ?
C20 H20C 0.9600 ?
C21 H21A 0.9600 ?
C21 H21B 0.9600 ?
C21 H21C 0.9600 ?

loop_
_geom_hbond_atom_site_label_D
_geom_hbond_atom_site_label_H
_geom_hbond_atom_site_label_A
_geom_hbond_site_symmetry_A
_geom_hbond_distance_DH
_geom_hbond_distance_HA
_geom_hbond_distance_DA
_geom_hbond_angle_DHA
_geom_hbond_publ_flag
C1 H1A O2 4_576 0.93 2.5520 3.1975(18) 127 y
C5 H5A O2 4_575 0.93 2.5489 3.3450(17) 144 y
C11 H11A O3 1_565 0.93 2.5920 3.4358(18) 151 y
C20 H20B O1 1_555 0.96 2.2713 3.0942(17) 143 y
C21 H21C O3 1_555 0.96 2.5800 3.0508(18) 110 y
C10 H10A Cg1 4_576 0.93 3.3360 3.7253(15) 108 y

loop_
_geom_torsion_atom_site_label_1
_geom_torsion_atom_site_label_2
_geom_torsion_atom_site_label_3
_geom_torsion_atom_site_label_4
_geom_torsion
_geom_torsion_publ_flag
C6 C1 C2 C3 -0.5(2) ?
C1 C2 C3 C4 0.1(2) ?
C1 C2 C3 Cl1 179.40(11) ?
C2 C3 C4 C5 0.4(2) ?
Cl1 C3 C4 C5 -178.85(11) ?
C3 C4 C5 C6 -0.6(2) ?
C2 C1 C6 C5 0.3(2) ?
C2 C1 C6 N1 -179.97(13) ?
C4 C5 C6 C1 0.2(2) ?
C4 C5 C6 N1 -179.49(13) ?
C1 C6 N1 C18 -89.69(17) ?
C5 C6 N1 C18 90.01(17) ?
C1 C6 N1 C7 98.60(16) ?
C5 C6 N1 C7 -81.70(17) ?
C18 N1 C7 C16 1.22(15) ?
C6 N1 C7 C16 173.99(12) ?
C18 N1 C7 C8 -179.02(12) ?
C6 N1 C7 C8 -6.3(2) ?
N1 C7 C8 O2 -5.9(2) ?
C16 C7 C8 O2 173.86(13) ?
N1 C7 C8 C9 174.87(12) ?
C16 C7 C8 C9 -5.41(18) ?
O2 C8 C9 C10 4.04(19) ?
C7 C8 C9 C10 -176.68(11) ?
O2 C8 C9 C14 -175.40(12) ?
C7 C8 C9 C14 3.89(17) ?
C14 C9 C10 C11 -0.38(19) ?
C8 C9 C10 C11 -179.82(12) ?
C9 C10 C11 C12 0.7(2) ?
C10 C11 C12 C13 -0.3(2) ?
C11 C12 C13 C14 -0.4(2) ?
C12 C13 C14 C9 0.76(19) ?
C12 C13 C14 C15 -178.25(12) ?
C10 C9 C14 C13 -0.36(19) ?
C8 C9 C14 C13 179.07(11) ?
C10 C9 C14 C15 178.62(11) ?
C8 C9 C14 C15 -1.96(19) ?
C13 C14 C15 O1 1.69(19) ?
C9 C14 C15 O1 -177.29(12) ?
C13 C14 C15 C16 179.84(11) ?
C9 C14 C15 C16 0.86(18) ?
N1 C7 C16 C17 -1.14(14) ?
C8 C7 C16 C17 179.11(12) ?
N1 C7 C16 C15 -175.59(11) ?
C8 C7 C16 C15 4.7(2) ?
O1 C15 C16 C7 176.05(12) ?
C14 C15 C16 C7 -2.04(17) ?
O1 C15 C16 C17 3.2(2) ?
C14 C15 C16 C17 -174.85(13) ?
C7 C16 C17 C18 0.64(14) ?
C15 C16 C17 C18 174.12(13) ?
C7 C16 C17 C19 -177.64(13) ?
C15 C16 C17 C19 -4.2(2) ?
C7 N1 C18 C17 -0.82(15) ?
C6 N1 C18 C17 -173.71(12) ?
C7 N1 C18 C21 -178.69(12) ?
C6 N1 C18 C21 8.4(2) ?
C16 C17 C18 N1 0.10(15) ?
C19 C17 C18 N1 178.59(12) ?
C16 C17 C18 C21 177.70(14) ?
C19 C17 C18 C21 -3.8(2) ?
C18 C17 C19 O3 -40.5(2) ?
C16 C17 C19 O3 137.56(15) ?
C18 C17 C19 C20 136.20(14) ?
C16 C17 C19 C20 -45.7(2) y

loop_
_cod_related_entry_id
_cod_related_entry_database
_cod_related_entry_code
1 ChemSpider 21124631
